data_1560128
loop_
_publ_author_name
'Wei, Lai'
'Huang, Hongfeng'
'Gao, Chunmei'
'Liu, Danqing'
'Wang, Lei'

_publ_section_title
;
 Novel butterfly-shaped organic semiconductor and single-walled carbon
 nanotube composites for high performance thermoelectric generators
;
_journal_issue 4
_journal_name_full 'Materials Horizons'
_journal_page_first 1207
_journal_page_last 1215
_journal_paper_doi 10.1039/D0MH01679A
_journal_volume 8
_journal_year 2021
_chemical_formula_moiety 'C34 H17.5 O S4'
_chemical_formula_sum 'C34 H18 O S4'
_chemical_formula_weight 570.72
_space_group_crystal_system triclinic
_space_group_IT_number 2
_space_group_name_Hall '-P 1'
_space_group_name_H-M_alt 'P -1'
_atom_sites_solution_hydrogens mixed
_atom_sites_solution_primary dual
_audit_creation_date 2019-11-02
_audit_creation_method
;
Olex2 1.3-alpha
(compiled 2019.10.31 svn.r3677 for OlexSys, GUI svn.r5972)
;
_audit_update_record
;
2020-10-19 deposited with the CCDC.	2021-01-18 downloaded from the CCDC.
;
_cell_angle_alpha 92.262(4)
_cell_angle_beta 108.487(4)
_cell_angle_gamma 97.789(3)
_cell_formula_units_Z 2
_cell_length_a 10.5404(4)
_cell_length_b 10.8365(4)
_cell_length_c 13.1815(7)
_cell_measurement_reflns_used 5385
_cell_measurement_temperature 100.00(10)
_cell_measurement_theta_max 73.5150
_cell_measurement_theta_min 3.5040
_cell_volume 1409.28(11)
_computing_cell_refinement 'CrysAlisPro 1.171.38.43f (Rigaku OD, 2015)'
_computing_data_collection 'CrysAlisPro 1.171.38.43f (Rigaku OD, 2015)'
_computing_data_reduction 'CrysAlisPro 1.171.38.43f (Rigaku OD, 2015)'
_computing_molecular_graphics 'Olex2 1.3-alpha (Dolomanov et al., 2009)'
_computing_publication_material 'Olex2 1.3-alpha (Dolomanov et al., 2009)'
_computing_structure_refinement 'SHELXL 2018/3 (Sheldrick, 2015)'
_computing_structure_solution 'SHELXT  (Sheldrick, 2015)'
_diffrn_ambient_environment N~2~
_diffrn_ambient_temperature 100.00(10)
_diffrn_detector 'CCD plate'
_diffrn_detector_area_resol_mean 5.2684
_diffrn_detector_type AtlasS2
_diffrn_measured_fraction_theta_full 0.990
_diffrn_measured_fraction_theta_max 0.957
_diffrn_measurement_details
;
List of Runs (angles in degrees, time in seconds):

  # Type    Start    End  Width  t~exp~   \w     \q     \k     \f   Frames
#--------------------------------------------------------------------------
  1  \w    -61.00  33.00   1.00    1.00    --  -40.98  38.00 -30.00   94
  2  \w    -62.00  30.00   1.00    1.00    --  -40.98  57.00-180.00   92
  3  \w     26.00  54.00   1.00    1.00    --   40.98-125.00-120.00   28
  4  \w     58.00  91.00   1.00    1.00    --   40.98-125.00 -30.00   33
  5  \w     35.00 113.00   1.00    1.00    --  106.95-125.00   0.00   78
  6  \w     35.00  74.00   1.00    1.00    --  106.95-125.00-150.00   39
  7  \w     92.00 121.00   1.00    1.00    --  106.95-125.00-150.00   29
  8  \w    130.00 160.00   1.00    1.00    --  106.95 -15.00-180.00   30
  9  \w     82.00 173.00   1.00    1.00    --  106.95  45.00-150.00   91
 10  \w    150.00 178.00   1.00    1.00    --  106.95 125.00-120.00   28
 11  \w    100.00 127.00   1.00    1.00    --  106.95 125.00  30.00   27
 12  \w    148.00 175.00   1.00    1.00    --  106.95 125.00  30.00   27
 13  \w    102.00 158.00   1.00    1.00    --  106.95 125.00 120.00   56
 14  \w    102.00 178.00   1.00    1.00    --  106.95 125.00 150.00   76
 15  \w     83.00 168.00   1.00    1.00    --  106.95  30.00 120.00   85
 16  \w     62.00 100.00   1.00    1.00    --  106.95 -77.00 150.00   38
 17  \w     36.00 128.00   1.00    1.00    --  106.95 -61.00  30.00   92
 18  \w     41.00 125.00   1.00    1.00    --  106.95 -45.00-180.00   84
 19  \w   -110.00 -37.00   1.00    1.00    --  -40.98 -57.00  30.00   73
;
_diffrn_measurement_device 'four-circle diffractometer'
_diffrn_measurement_device_type 'SuperNova, Dual, Cu at zero, AtlasS2'
_diffrn_measurement_method '\w scans'
_diffrn_orient_matrix_type 'CrysAlisPro convention (1999,Acta A55,543-557)'
_diffrn_orient_matrix_UB_11 0.0291013000
_diffrn_orient_matrix_UB_12 -0.0126910000
_diffrn_orient_matrix_UB_13 -0.1070074000
_diffrn_orient_matrix_UB_21 0.1476818000
_diffrn_orient_matrix_UB_22 -0.0134588000
_diffrn_orient_matrix_UB_23 0.0616433000
_diffrn_orient_matrix_UB_31 -0.0410733000
_diffrn_orient_matrix_UB_32 -0.1428533000
_diffrn_orient_matrix_UB_33 -0.0072435000
_diffrn_radiation_monochromator mirror
_diffrn_radiation_probe x-ray
_diffrn_radiation_type 'Cu K\a'
_diffrn_radiation_wavelength 1.54184
_diffrn_reflns_av_R_equivalents 0.0261
_diffrn_reflns_av_unetI/netI 0.0369
_diffrn_reflns_Laue_measured_fraction_full 0.990
_diffrn_reflns_Laue_measured_fraction_max 0.957
_diffrn_reflns_limit_h_max 12
_diffrn_reflns_limit_h_min -12
_diffrn_reflns_limit_k_max 10
_diffrn_reflns_limit_k_min -13
_diffrn_reflns_limit_l_max 16
_diffrn_reflns_limit_l_min -16
_diffrn_reflns_number 9459
_diffrn_reflns_point_group_measured_fraction_full 0.990
_diffrn_reflns_point_group_measured_fraction_max 0.957
_diffrn_reflns_theta_full 67.684
_diffrn_reflns_theta_max 73.567
_diffrn_reflns_theta_min 3.549
_diffrn_source 'micro-focus sealed X-ray tube'
_diffrn_source_type 'SuperNova (Cu) X-ray Source'
_exptl_absorpt_coefficient_mu 3.300
_exptl_absorpt_correction_T_max 1.00000
_exptl_absorpt_correction_T_min 0.73233
_exptl_absorpt_correction_type multi-scan
_exptl_absorpt_process_details
;
CrysAlisPro 1.171.38.43f (Rigaku Oxford Diffraction, 2015)
Empirical absorption correction using spherical harmonics,
 implemented in SCALE3 ABSPACK scaling algorithm.
;
_exptl_crystal_colour colourless
_exptl_crystal_colour_primary colourless
_exptl_crystal_density_diffrn 1.345
_exptl_crystal_description block
_exptl_crystal_F_000 588
_exptl_crystal_size_max 0.12
_exptl_crystal_size_mid 0.11
_exptl_crystal_size_min 0.09
_refine_diff_density_max 0.429
_refine_diff_density_min -0.396
_refine_diff_density_rms 0.063
_refine_ls_extinction_method none
_refine_ls_goodness_of_fit_ref 1.042
_refine_ls_hydrogen_treatment mixed
_refine_ls_matrix_type full
_refine_ls_number_parameters 401
_refine_ls_number_reflns 5441
_refine_ls_number_restraints 0
_refine_ls_restrained_S_all 1.042
_refine_ls_R_factor_all 0.0523
_refine_ls_R_factor_gt 0.0483
_refine_ls_shift/su_max 0.034
_refine_ls_shift/su_mean 0.025
_refine_ls_structure_factor_coef Fsqd
_refine_ls_weighting_details 'w=1/[\s^2^(Fo^2^)+(0.0542P)^2^+1.6490P] where P=(Fo^2^+2Fc^2^)/3'
_refine_ls_weighting_scheme calc
_refine_ls_wR_factor_gt 0.1215
_refine_ls_wR_factor_ref 0.1253
_reflns_Friedel_coverage 0.000
_reflns_number_gt 4933
_reflns_number_total 5441
_reflns_threshold_expression 'I > 2\s(I)'
_cod_data_source_file d0mh01679a2.cif
_cod_data_source_block 109p-3
_cod_depositor_comments 'Adding full bibliography for 1560127--1560128.cif.'
_cod_original_cell_volume 1409.27(11)
_cod_database_code 1560128
_shelx_shelxl_version_number 2018/3
_shelx_space_group_comment
;
The symmetry employed for this shelxl refinement is uniquely defined
by the following loop, which should always be used as a source of
symmetry information in preference to the above space-group names.
They are only intended as comments.
;
_reflns_odcompleteness_completeness 99.01
_reflns_odcompleteness_iscentric 1
_reflns_odcompleteness_theta 66.97
_olex2_refinement_description
;
1. Fixed Uiso
 At 1.2 times of:
  All C(H) groups
2. Others
 Sof(S4)=1-FVAR(1)
 Sof(S4B)=FVAR(1)
 Fixed Sof: S3(0.5) C33B(0.5) S3B(0.5) C30B(0.5) C30(0.5) C33(0.5) H33(0.5)
 H4B(0.5) H3(0.5)
3.a Aromatic/amide H refined with riding coordinates:
 C2(H2), C18(H18), C17(H17), C27(H27), C24(H24), C14(H14), C9(H9), C10(H10),
 C5(H5), C19(H19), C21(H21), C8(H8), C7(H7), C20(H20), C28(H28), C33(H33)
;
_smtbx_masks_void_probe_radius 1.2
_smtbx_masks_void_truncation_radius 1.2
_olex2_submission_special_instructions 'No special instructions were received'
_oxdiff_exptl_absorpt_empirical_details
;
Empirical correction (ABSPACK) includes:
- Absorption correction using spherical harmonics
- Frame scaling
;
_oxdiff_exptl_absorpt_empirical_full_max 1.448
_oxdiff_exptl_absorpt_empirical_full_min 0.723

loop_
_space_group_symop_operation_xyz
'x, y, z'
'-x, -y, -z'

loop_
_atom_site_label
_atom_site_type_symbol
_atom_site_fract_x
_atom_site_fract_y
_atom_site_fract_z
_atom_site_U_iso_or_equiv
_atom_site_adp_type
_atom_site_occupancy
_atom_site_site_symmetry_order
_atom_site_calc_flag
_atom_site_refinement_flags_posn
_atom_site_refinement_flags_adp
_atom_site_refinement_flags_occupancy
_atom_site_disorder_assembly
_atom_site_disorder_group
S1 S 0.82025(6) 0.76611(5) 0.54890(5) 0.02624(15) Uani 1 1 d . . . . .
S2 S 0.92446(6) 0.41347(6) 0.60472(5) 0.03267(16) Uani 1 1 d . . . . .
S3 S 0.3772(3) 0.5151(3) 0.3071(3) 0.0175(7) Uani 0.5 1 d . . P A 1
O3 O 0.35050(17) 0.92831(17) 0.16143(13) 0.0296(4) Uani 1 1 d . . . . .
C1 C 0.4221(2) 0.8532(2) 0.33437(17) 0.0200(4) Uani 1 1 d . . . . .
C16 C 0.7522(2) 0.9617(2) 0.15289(16) 0.0202(4) Uani 1 1 d . . . . .
C4 C 0.3956(2) 0.7986(2) 0.53272(18) 0.0218(4) Uani 1 1 d . . . . .
C2 C 0.3267(2) 0.9016(2) 0.36774(18) 0.0224(4) Uani 1 1 d . . . . .
H2 H 0.272835 0.953052 0.324421 0.027 Uiso 1 1 calc R U . . .
C3 C 0.3088(2) 0.8744(2) 0.46674(18) 0.0219(4) Uani 1 1 d . . . . .
C13 C 0.6580(2) 0.79865(19) 0.28484(17) 0.0195(4) Uani 1 1 d . . . . .
C15 C 0.8365(2) 0.8811(2) 0.21449(17) 0.0210(4) Uani 1 1 d . . . . .
C18 C 0.8060(2) 1.0507(2) 0.09479(17) 0.0229(5) Uani 1 1 d . . . . .
H18 H 0.751984 1.104581 0.054989 0.027 Uiso 1 1 calc R U . . .
C6 C 0.5060(2) 0.77399(19) 0.39835(17) 0.0194(4) Uani 1 1 d . . . . .
C17 C 0.6184(2) 0.9548(2) 0.15512(17) 0.0214(4) Uani 1 1 d . . . . .
H17 H 0.560407 1.003506 0.112052 0.026 Uiso 1 1 calc R U . . .
C27 C 1.0057(2) 0.6352(2) 0.70578(19) 0.0287(5) Uani 1 1 d . . . . .
H27 H 1.051684 0.700894 0.757524 0.034 Uiso 1 1 calc R U . . .
C26 C 0.8995(2) 0.6454(2) 0.60861(18) 0.0237(5) Uani 1 1 d . . . . .
C12 C 0.5730(2) 0.8770(2) 0.22026(17) 0.0196(4) Uani 1 1 d . . . . .
C22 C 0.6001(2) 0.70984(19) 0.35296(17) 0.0191(4) Uani 1 1 d . . . . .
C24 C 0.7366(2) 0.5430(2) 0.45057(18) 0.0223(4) Uani 1 1 d . . . . .
H24 H 0.689304 0.475957 0.400706 0.027 Uiso 1 1 calc R U . . .
C14 C 0.7860(2) 0.7993(2) 0.27909(17) 0.0212(4) Uani 1 1 d . . . . .
H14 H 0.840413 0.745212 0.318157 0.025 Uiso 1 1 calc R U . . .
C9 C 0.1916(3) 0.8861(2) 0.5967(2) 0.0283(5) Uani 1 1 d . . . . .
H9 H 0.122589 0.912633 0.617633 0.034 Uiso 1 1 calc R U . . .
C23 C 0.7109(2) 0.6631(2) 0.44144(17) 0.0200(4) Uani 1 1 d . . . . .
C10 C 0.2063(2) 0.9166(2) 0.50112(19) 0.0251(5) Uani 1 1 d . . . . .
H10 H 0.148463 0.965494 0.458151 0.030 Uiso 1 1 calc R U . . .
C5 C 0.4918(2) 0.7482(2) 0.49598(17) 0.0215(4) Uani 1 1 d . . . . .
H5 H 0.546415 0.696634 0.538535 0.026 Uiso 1 1 calc R U . . .
C19 C 0.9375(2) 1.0566(2) 0.09778(18) 0.0259(5) Uani 1 1 d . . . . .
H19 H 0.972852 1.115897 0.060731 0.031 Uiso 1 1 calc R U . . .
C11 C 0.4383(2) 0.8873(2) 0.23080(18) 0.0221(4) Uani 1 1 d . . . . .
C21 C 0.9708(2) 0.8877(2) 0.21294(18) 0.0248(5) Uani 1 1 d . . . . .
H21 H 1.025784 0.833158 0.250547 0.030 Uiso 1 1 calc R U . . .
C8 C 0.2802(3) 0.8149(2) 0.6637(2) 0.0283(5) Uani 1 1 d . . . . .
H8 H 0.270257 0.795865 0.729231 0.034 Uiso 1 1 calc R U . . .
C7 C 0.3810(2) 0.7731(2) 0.63346(18) 0.0247(5) Uani 1 1 d . . . . .
H7 H 0.440283 0.727785 0.679345 0.030 Uiso 1 1 calc R U . . .
C20 C 1.0204(2) 0.9747(2) 0.15589(19) 0.0266(5) Uani 1 1 d . . . . .
H20 H 1.109154 0.979169 0.155810 0.032 Uiso 1 1 calc R U . . .
C31 C 0.4507(3) 0.4146(2) 0.15456(19) 0.0277(5) Uani 1 1 d . . . . .
C25 C 0.8450(2) 0.5335(2) 0.54621(18) 0.0227(5) Uani 1 1 d . . . . .
C29 C 0.5145(2) 0.5957(2) 0.27822(17) 0.0195(4) Uani 1 1 d . . . . .
C32 C 0.3631(3) 0.4015(2) 0.21303(18) 0.0265(5) Uani 1 1 d . . . . .
C28 C 1.0295(3) 0.5145(3) 0.7111(2) 0.0332(6) Uani 1 1 d . . . . .
H28 H 1.096685 0.489027 0.767452 0.040 Uiso 1 1 calc R U . . .
C34 C 0.3073(3) 0.2163(2) 0.0968(2) 0.0355(6) Uani 1 1 d . . . . .
C33B C 0.423(3) 0.296(3) 0.079(3) 0.037(8) Uani 0.5 1 d . . P A 1
S4B S 0.4344(8) 0.2986(6) 0.0631(6) 0.0315(8) Uani 0.562(3) 1 d . . P A 1
S4 S 0.2563(5) 0.2731(4) 0.1922(4) 0.0312(7) Uani 0.438(3) 1 d . . P A 2
S3B S 0.5668(2) 0.5386(2) 0.1771(2) 0.0314(4) Uani 0.5 1 d . . P A 2
C30B C 0.3977(18) 0.5152(17) 0.2870(13) 0.022(3) Uani 0.5 1 d . . P A .
C30 C 0.5346(13) 0.5367(14) 0.2010(11) 0.055(3) Uani 0.5 1 d . . P A .
C33 C 0.274(2) 0.2844(17) 0.1745(14) 0.047(6) Uani 0.5 1 d . . P A .
H33 H 0.201611 0.257087 0.198569 0.056 Uiso 0.5 1 calc R U P B 1
H34 H 0.267(3) 0.134(3) 0.061(2) 0.038(8) Uiso 1 1 d . . . . .
H4B H 0.567(6) 0.299(5) 0.051(5) 0.032(15) Uiso 0.5 1 d . . P . .
H3 H 0.378(9) 0.524(8) 0.331(6) 0.00(3) Uiso 0.5 1 d . . P . .

loop_
_atom_site_aniso_label
_atom_site_aniso_U_11
_atom_site_aniso_U_22
_atom_site_aniso_U_33
_atom_site_aniso_U_23
_atom_site_aniso_U_13
_atom_site_aniso_U_12
S1 0.0268(3) 0.0198(3) 0.0261(3) 0.0010(2) 0.0004(2) 0.0035(2)
S2 0.0328(3) 0.0254(3) 0.0352(3) 0.0084(2) 0.0018(3) 0.0096(2)
S3 0.0239(11) 0.0193(8) 0.0096(17) -0.0044(11) 0.0084(11) -0.0017(6)
O3 0.0241(8) 0.0390(10) 0.0268(9) 0.0127(7) 0.0067(7) 0.0097(7)
C1 0.0205(10) 0.0191(10) 0.0199(10) 0.0026(8) 0.0058(8) 0.0029(8)
C16 0.0246(11) 0.0184(10) 0.0162(10) 0.0001(8) 0.0055(8) 0.0020(8)
C4 0.0234(11) 0.0181(10) 0.0225(11) -0.0012(8) 0.0071(9) -0.0003(8)
C2 0.0202(10) 0.0196(10) 0.0254(11) 0.0027(8) 0.0045(9) 0.0036(8)
C3 0.0226(11) 0.0176(10) 0.0233(11) -0.0020(8) 0.0063(9) -0.0004(8)
C13 0.0207(10) 0.0164(10) 0.0194(10) 0.0009(8) 0.0052(8) 0.0000(8)
C15 0.0232(11) 0.0201(10) 0.0191(10) -0.0003(8) 0.0069(8) 0.0018(8)
C18 0.0301(12) 0.0204(10) 0.0166(10) 0.0012(8) 0.0061(9) 0.0023(9)
C6 0.0192(10) 0.0164(10) 0.0208(10) -0.0005(8) 0.0046(8) 0.0014(8)
C17 0.0258(11) 0.0188(10) 0.0183(10) 0.0028(8) 0.0047(8) 0.0048(8)
C27 0.0256(12) 0.0301(12) 0.0244(11) 0.0027(9) 0.0000(9) 0.0034(10)
C26 0.0228(11) 0.0225(11) 0.0257(11) 0.0056(9) 0.0075(9) 0.0034(9)
C12 0.0198(10) 0.0187(10) 0.0191(10) 0.0019(8) 0.0052(8) 0.0015(8)
C22 0.0196(10) 0.0170(10) 0.0203(10) 0.0029(8) 0.0054(8) 0.0035(8)
C24 0.0208(11) 0.0215(11) 0.0241(11) 0.0060(8) 0.0061(9) 0.0030(8)
C14 0.0218(11) 0.0184(10) 0.0223(10) 0.0039(8) 0.0054(8) 0.0031(8)
C9 0.0293(12) 0.0261(12) 0.0315(12) -0.0053(9) 0.0142(10) 0.0027(9)
C23 0.0188(10) 0.0202(10) 0.0211(10) 0.0025(8) 0.0069(8) 0.0022(8)
C10 0.0254(11) 0.0197(11) 0.0300(12) -0.0025(9) 0.0093(9) 0.0034(9)
C5 0.0232(11) 0.0183(10) 0.0211(10) 0.0024(8) 0.0042(8) 0.0040(8)
C19 0.0304(12) 0.0260(12) 0.0195(10) 0.0018(9) 0.0087(9) -0.0035(9)
C11 0.0206(11) 0.0212(11) 0.0230(11) 0.0044(8) 0.0046(9) 0.0037(8)
C21 0.0241(11) 0.0274(12) 0.0237(11) 0.0033(9) 0.0086(9) 0.0046(9)
C8 0.0342(13) 0.0266(12) 0.0260(12) -0.0017(9) 0.0146(10) 0.0004(10)
C7 0.0309(12) 0.0213(11) 0.0218(11) 0.0008(8) 0.0088(9) 0.0035(9)
C20 0.0225(11) 0.0325(12) 0.0246(11) 0.0020(9) 0.0092(9) -0.0005(9)
C31 0.0303(12) 0.0301(12) 0.0217(11) 0.0066(9) 0.0065(9) 0.0053(10)
C25 0.0223(11) 0.0207(11) 0.0247(11) 0.0062(9) 0.0067(9) 0.0037(8)
C29 0.0200(10) 0.0191(10) 0.0196(10) 0.0026(8) 0.0063(8) 0.0035(8)
C32 0.0312(12) 0.0271(12) 0.0205(11) 0.0042(9) 0.0066(9) 0.0054(10)
C28 0.0300(13) 0.0394(14) 0.0263(12) 0.0105(10) 0.0012(10) 0.0092(11)
C34 0.0482(16) 0.0243(13) 0.0283(13) -0.0043(10) 0.0103(12) -0.0061(11)
C33B 0.059(12) 0.030(6) 0.021(9) 0.002(4) 0.008(6) 0.011(7)
S4B 0.0449(11) 0.0236(10) 0.0247(19) -0.0060(11) 0.0139(12) -0.0027(8)
S4 0.0378(13) 0.0222(11) 0.0266(12) -0.0029(11) 0.0070(11) -0.0095(9)
S3B 0.0359(11) 0.0236(7) 0.0288(9) -0.0005(6) 0.0036(7) 0.0028(7)
C30B 0.045(8) 0.019(3) 0.008(5) 0.007(3) 0.014(3) 0.014(4)
C30 0.052(7) 0.053(5) 0.058(8) 0.021(5) 0.015(4) 0.007(4)
C33 0.051(7) 0.042(6) 0.046(8) 0.018(4) 0.018(4) -0.008(4)

loop_
_atom_type_symbol
_atom_type_description
_atom_type_scat_dispersion_real
_atom_type_scat_dispersion_imag
_atom_type_scat_source
C C 0.0181 0.0091 'International Tables Vol C Tables 4.2.6.8 and 6.1.1.4'
H H 0.0000 0.0000 'International Tables Vol C Tables 4.2.6.8 and 6.1.1.4'
O O 0.0492 0.0322 'International Tables Vol C Tables 4.2.6.8 and 6.1.1.4'
S S 0.3331 0.5567 'International Tables Vol C Tables 4.2.6.8 and 6.1.1.4'

loop_
_geom_angle_atom_site_label_1
_geom_angle_atom_site_label_2
_geom_angle_atom_site_label_3
_geom_angle
_geom_angle_site_symmetry_1
_geom_angle_site_symmetry_3
_geom_angle_publ_flag
C26 S1 C23 91.34(11) . . ?
C25 S2 C28 91.00(12) . . ?
C29 S3 H3 110(10) . . ?
C32 S3 C29 89.7(2) . . ?
C32 S3 H3 150(10) . . ?
C2 C1 C6 121.0(2) . . ?
C2 C1 C11 118.8(2) . . ?
C6 C1 C11 120.25(19) . . ?
C15 C16 C18 119.5(2) . . ?
C17 C16 C15 118.71(19) . . ?
C17 C16 C18 121.7(2) . . ?
C5 C4 C3 119.8(2) . . ?
C5 C4 C7 121.5(2) . . ?
C7 C4 C3 118.7(2) . . ?
C1 C2 H2 119.4 . . ?
C1 C2 C3 121.2(2) . . ?
C3 C2 H2 119.4 . . ?
C2 C3 C4 118.1(2) . . ?
C2 C3 C10 122.8(2) . . ?
C10 C3 C4 119.1(2) . . ?
C12 C13 C22 118.74(19) . . ?
C14 C13 C12 118.98(19) . . ?
C14 C13 C22 122.15(19) . . ?
C14 C15 C16 119.4(2) . . ?
C21 C15 C16 119.1(2) . . ?
C21 C15 C14 121.5(2) . . ?
C16 C18 H18 120.2 . . ?
C19 C18 C16 119.7(2) . . ?
C19 C18 H18 120.2 . . ?
C1 C6 C22 119.48(19) . . ?
C5 C6 C1 118.8(2) . . ?
C5 C6 C22 121.51(19) . . ?
C16 C17 H17 119.7 . . ?
C12 C17 C16 120.7(2) . . ?
C12 C17 H17 119.7 . . ?
C26 C27 H27 125.2 . . ?
C28 C27 H27 125.2 . . ?
C28 C27 C26 109.7(2) . . ?
C27 C26 S1 135.08(19) . . ?
C25 C26 S1 110.88(17) . . ?
C25 C26 C27 114.0(2) . . ?
C13 C12 C11 120.69(19) . . ?
C17 C12 C13 121.0(2) . . ?
C17 C12 C11 118.0(2) . . ?
C6 C22 C13 109.79(17) . . ?
C23 C22 C13 112.28(17) . . ?
C23 C22 C6 111.72(17) . . ?
C23 C22 C29 107.59(17) . . ?
C29 C22 C13 107.50(17) . . ?
C29 C22 C6 107.75(17) . . ?
C23 C24 H24 124.3 . . ?
C23 C24 C25 111.5(2) . . ?
C25 C24 H24 124.3 . . ?
C13 C14 C15 121.1(2) . . ?
C13 C14 H14 119.5 . . ?
C15 C14 H14 119.5 . . ?
C10 C9 H9 119.8 . . ?
C10 C9 C8 120.4(2) . . ?
C8 C9 H9 119.8 . . ?
C22 C23 S1 120.61(16) . . ?
C24 C23 S1 112.21(17) . . ?
C24 C23 C22 127.2(2) . . ?
C3 C10 H10 119.7 . . ?
C9 C10 C3 120.6(2) . . ?
C9 C10 H10 119.7 . . ?
C4 C5 H5 119.4 . . ?
C6 C5 C4 121.2(2) . . ?
C6 C5 H5 119.4 . . ?
C18 C19 H19 119.4 . . ?
C18 C19 C20 121.2(2) . . ?
C20 C19 H19 119.4 . . ?
O3 C11 C1 122.5(2) . . ?
O3 C11 C12 122.1(2) . . ?
C1 C11 C12 115.26(18) . . ?
C15 C21 H21 119.9 . . ?
C20 C21 C15 120.2(2) . . ?
C20 C21 H21 119.9 . . ?
C9 C8 H8 119.7 . . ?
C7 C8 C9 120.7(2) . . ?
C7 C8 H8 119.7 . . ?
C4 C7 H7 119.8 . . ?
C8 C7 C4 120.5(2) . . ?
C8 C7 H7 119.8 . . ?
C19 C20 H20 119.9 . . ?
C21 C20 C19 120.3(2) . . ?
C21 C20 H20 119.9 . . ?
C32 C31 C33B 108.7(13) . . ?
C32 C31 S4B 116.9(3) . . ?
C32 C31 S3B 120.8(2) . . ?
C32 C31 C30 102.1(5) . . ?
C33B C31 S4B 8.5(15) . . ?
C30 C31 C33B 149.0(14) . . ?
C30 C31 S4B 141.0(5) . . ?
C30 C31 S3B 18.7(4) . . ?
C26 C25 S2 111.03(17) . . ?
C26 C25 C24 114.1(2) . . ?
C24 C25 S2 134.89(18) . . ?
C22 C29 S3 119.21(19) . . ?
C22 C29 S3B 119.51(17) . . ?
C30B C29 S3 9.3(7) . . ?
C30B C29 C22 128.5(6) . . ?
C30B C29 S3B 111.5(6) . . ?
C30 C29 S3 109.9(6) . . ?
C30 C29 C22 130.3(6) . . ?
C30 C29 S3B 10.9(6) . . ?
C30 C29 C30B 100.6(9) . . ?
C31 C32 S3 118.5(2) . . ?
C31 C32 S4 118.5(3) . . ?
C31 C32 C30B 106.2(6) . . ?
C31 C32 C33 107.6(7) . . ?
C30B C32 S3 12.3(6) . . ?
C30B C32 S4 135.2(6) . . ?
C33 C32 S3 133.9(7) . . ?
C33 C32 S4 11.5(7) . . ?
C33 C32 C30B 146.1(9) . . ?
S2 C28 H28 122.9 . . ?
C27 C28 S2 114.24(19) . . ?
C27 C28 H28 122.9 . . ?
C33B C34 S4B 6.1(14) . . ?
C33B C34 H34 125(2) . . ?
S4B C34 H34 119.4(19) . . ?
S4 C34 H34 119.9(18) . . ?
C33 C34 C33B 105.9(14) . . ?
C33 C34 S4B 111.5(7) . . ?
C33 C34 S4 9.7(8) . . ?
C33 C34 H34 129(2) . . ?
C34 C33B C31 105(2) . . ?
C31 S4B C34 91.2(4) . . ?
C31 S4B H4B 107(2) . . ?
C34 S4B H4B 146(2) . . ?
C32 S4 C34 92.7(3) . . ?
C31 S3B C29 90.12(16) . . ?
C30 S3B C31 63.2(18) . . ?
C30 S3B C29 27.0(18) . . ?
C29 C30B C32 111.2(8) . . ?
C29 C30B H3 119(8) . . ?
C32 C30B H3 127(8) . . ?
C29 C30 C31 119.7(8) . . ?
S3B C30 C31 98(2) . . ?
S3B C30 C29 142(2) . . ?
C32 C33 H33 123.7 . . ?
C34 C33 C32 112.6(11) . . ?
C34 C33 H33 123.7 . . ?

loop_
_geom_bond_atom_site_label_1
_geom_bond_atom_site_label_2
_geom_bond_distance
_geom_bond_site_symmetry_2
_geom_bond_publ_flag
S1 C26 1.729(2) . ?
S1 C23 1.753(2) . ?
S2 C25 1.718(2) . ?
S2 C28 1.719(3) . ?
S3 C29 1.742(4) . ?
S3 C32 1.670(4) . ?
S3 H3 0.33(7) . ?
O3 C11 1.224(3) . ?
C1 C2 1.373(3) . ?
C1 C6 1.422(3) . ?
C1 C11 1.483(3) . ?
C16 C15 1.422(3) . ?
C16 C18 1.422(3) . ?
C16 C17 1.412(3) . ?
C4 C3 1.423(3) . ?
C4 C5 1.415(3) . ?
C4 C7 1.418(3) . ?
C2 H2 0.9300 . ?
C2 C3 1.413(3) . ?
C3 C10 1.418(3) . ?
C13 C12 1.424(3) . ?
C13 C22 1.537(3) . ?
C13 C14 1.374(3) . ?
C15 C14 1.419(3) . ?
C15 C21 1.414(3) . ?
C18 H18 0.9300 . ?
C18 C19 1.367(3) . ?
C6 C22 1.535(3) . ?
C6 C5 1.377(3) . ?
C17 H17 0.9300 . ?
C17 C12 1.374(3) . ?
C27 H27 0.9300 . ?
C27 C26 1.429(3) . ?
C27 C28 1.366(4) . ?
C26 C25 1.382(3) . ?
C12 C11 1.487(3) . ?
C22 C23 1.524(3) . ?
C22 C29 1.533(3) . ?
C24 H24 0.9300 . ?
C24 C23 1.366(3) . ?
C24 C25 1.427(3) . ?
C14 H14 0.9300 . ?
C9 H9 0.9300 . ?
C9 C10 1.365(3) . ?
C9 C8 1.404(4) . ?
C10 H10 0.9300 . ?
C5 H5 0.9300 . ?
C19 H19 0.9300 . ?
C19 C20 1.407(3) . ?
C21 H21 0.9300 . ?
C21 C20 1.378(3) . ?
C8 H8 0.9300 . ?
C8 C7 1.371(3) . ?
C7 H7 0.9300 . ?
C20 H20 0.9300 . ?
C31 C32 1.375(3) . ?
C31 C33B 1.53(3) . ?
C31 S4B 1.660(7) . ?
C31 S3B 1.639(3) . ?
C31 C30 1.477(15) . ?
C29 S3B 1.720(3) . ?
C29 C30B 1.448(17) . ?
C29 C30 1.270(13) . ?
C32 S4 1.621(5) . ?
C32 C30B 1.469(18) . ?
C32 C33 1.441(18) . ?
C28 H28 0.9300 . ?
C34 C33B 1.49(3) . ?
C34 S4B 1.695(8) . ?
C34 S4 1.645(5) . ?
C34 C33 1.400(19) . ?
C34 H34 0.97(3) . ?
S4B H4B 1.46(6) . ?
S3B C30 0.531(10) . ?
C30B H3 0.69(8) . ?
C33 H33 0.9300 . ?

loop_
_geom_torsion_atom_site_label_1
_geom_torsion_atom_site_label_2
_geom_torsion_atom_site_label_3
_geom_torsion_atom_site_label_4
_geom_torsion
_geom_torsion_site_symmetry_1
_geom_torsion_site_symmetry_2
_geom_torsion_site_symmetry_3
_geom_torsion_site_symmetry_4
_geom_torsion_publ_flag
S1 C26 C25 S2 179.48(12) . . . . ?
S1 C26 C25 C24 -1.4(3) . . . . ?
S3 C29 C30B C32 -170(6) . . . . ?
S3 C29 C30 C31 -3.2(13) . . . . ?
S3 C32 C30B C29 172(5) . . . . ?
S3 C32 C33 C34 -176.5(5) . . . . ?
C1 C2 C3 C4 2.0(3) . . . . ?
C1 C2 C3 C10 -176.3(2) . . . . ?
C1 C6 C22 C13 37.2(3) . . . . ?
C1 C6 C22 C23 162.40(19) . . . . ?
C1 C6 C22 C29 -79.6(2) . . . . ?
C1 C6 C5 C4 0.2(3) . . . . ?
C16 C15 C14 C13 -1.4(3) . . . . ?
C16 C15 C21 C20 2.6(3) . . . . ?
C16 C18 C19 C20 1.1(3) . . . . ?
C16 C17 C12 C13 -1.8(3) . . . . ?
C16 C17 C12 C11 171.4(2) . . . . ?
C4 C3 C10 C9 0.7(3) . . . . ?
C2 C1 C6 C22 173.1(2) . . . . ?
C2 C1 C6 C5 -1.2(3) . . . . ?
C2 C1 C11 O3 -19.5(3) . . . . ?
C2 C1 C11 C12 156.2(2) . . . . ?
C2 C3 C10 C9 178.9(2) . . . . ?
C3 C4 C5 C6 1.9(3) . . . . ?
C3 C4 C7 C8 3.7(3) . . . . ?
C13 C12 C11 O3 -162.3(2) . . . . ?
C13 C12 C11 C1 22.0(3) . . . . ?
C13 C22 C23 S1 67.4(2) . . . . ?
C13 C22 C23 C24 -114.3(2) . . . . ?
C13 C22 C29 S3 -150.7(2) . . . . ?
C13 C22 C29 S3B 37.0(2) . . . . ?
C13 C22 C29 C30B -151.1(9) . . . . ?
C13 C22 C29 C30 38.7(9) . . . . ?
C15 C16 C18 C19 0.8(3) . . . . ?
C15 C16 C17 C12 3.7(3) . . . . ?
C15 C21 C20 C19 -0.7(3) . . . . ?
C18 C16 C15 C14 175.06(19) . . . . ?
C18 C16 C15 C21 -2.6(3) . . . . ?
C18 C16 C17 C12 -173.4(2) . . . . ?
C18 C19 C20 C21 -1.2(4) . . . . ?
C6 C1 C2 C3 0.1(3) . . . . ?
C6 C1 C11 O3 161.7(2) . . . . ?
C6 C1 C11 C12 -22.6(3) . . . . ?
C6 C22 C23 S1 -56.4(2) . . . . ?
C6 C22 C23 C24 121.8(2) . . . . ?
C6 C22 C29 S3 -32.4(3) . . . . ?
C6 C22 C29 S3B 155.22(18) . . . . ?
C6 C22 C29 C30B -32.8(9) . . . . ?
C6 C22 C29 C30 157.0(9) . . . . ?
C17 C16 C15 C14 -2.1(3) . . . . ?
C17 C16 C15 C21 -179.8(2) . . . . ?
C17 C16 C18 C19 177.9(2) . . . . ?
C17 C12 C11 O3 24.5(3) . . . . ?
C17 C12 C11 C1 -151.2(2) . . . . ?
C27 C26 C25 S2 -0.7(3) . . . . ?
C27 C26 C25 C24 178.4(2) . . . . ?
C26 S1 C23 C22 177.25(18) . . . . ?
C26 S1 C23 C24 -1.24(18) . . . . ?
C26 C27 C28 S2 -1.8(3) . . . . ?
C12 C13 C22 C6 -37.5(3) . . . . ?
C12 C13 C22 C23 -162.44(19) . . . . ?
C12 C13 C22 C29 79.4(2) . . . . ?
C12 C13 C14 C15 3.3(3) . . . . ?
C22 C13 C12 C17 -177.75(19) . . . . ?
C22 C13 C12 C11 9.2(3) . . . . ?
C22 C13 C14 C15 179.19(19) . . . . ?
C22 C6 C5 C4 -174.0(2) . . . . ?
C22 C29 S3B C31 169.88(18) . . . . ?
C22 C29 S3B C30 173(4) . . . . ?
C22 C29 C30B C32 -167.7(5) . . . . ?
C22 C29 C30 C31 168.0(5) . . . . ?
C22 C29 C30 S3B -8(4) . . . . ?
C14 C13 C12 C17 -1.8(3) . . . . ?
C14 C13 C12 C11 -174.8(2) . . . . ?
C14 C13 C22 C6 146.6(2) . . . . ?
C14 C13 C22 C23 21.7(3) . . . . ?
C14 C13 C22 C29 -96.4(2) . . . . ?
C14 C15 C21 C20 -175.1(2) . . . . ?
C9 C8 C7 C4 -1.5(4) . . . . ?
C23 S1 C26 C27 -178.3(3) . . . . ?
C23 S1 C26 C25 1.46(18) . . . . ?
C23 C22 C29 S3 88.2(2) . . . . ?
C23 C22 C29 S3B -84.2(2) . . . . ?
C23 C22 C29 C30B 87.8(9) . . . . ?
C23 C22 C29 C30 -82.4(9) . . . . ?
C23 C24 C25 S2 179.32(19) . . . . ?
C23 C24 C25 C26 0.5(3) . . . . ?
C10 C9 C8 C7 -1.1(4) . . . . ?
C5 C4 C3 C2 -2.9(3) . . . . ?
C5 C4 C3 C10 175.3(2) . . . . ?
C5 C4 C7 C8 -174.9(2) . . . . ?
C5 C6 C22 C13 -148.6(2) . . . . ?
C5 C6 C22 C23 -23.4(3) . . . . ?
C5 C6 C22 C29 94.6(2) . . . . ?
C11 C1 C2 C3 -178.6(2) . . . . ?
C11 C1 C6 C22 -8.1(3) . . . . ?
C11 C1 C6 C5 177.5(2) . . . . ?
C21 C15 C14 C13 176.2(2) . . . . ?
C8 C9 C10 C3 1.5(3) . . . . ?
C7 C4 C3 C2 178.5(2) . . . . ?
C7 C4 C3 C10 -3.2(3) . . . . ?
C7 C4 C5 C6 -179.6(2) . . . . ?
C31 C32 S4 C34 -2.1(4) . . . . ?
C31 C32 C30B C29 -3.8(12) . . . . ?
C31 C32 C33 C34 4.2(15) . . . . ?
C31 S3B C30 C29 177(4) . . . . ?
C25 S2 C28 C27 1.2(2) . . . . ?
C25 C24 C23 S1 0.7(2) . . . . ?
C25 C24 C23 C22 -177.7(2) . . . . ?
C29 S3 C32 C31 -1.6(3) . . . . ?
C29 S3 C32 C30B -6(4) . . . . ?
C29 S3 C32 C33 179.2(12) . . . . ?
C29 C22 C23 S1 -174.48(15) . . . . ?
C29 C22 C23 C24 3.8(3) . . . . ?
C29 S3B C30 C31 -177(4) . . . . ?
C32 S3 C29 C22 -169.77(19) . . . . ?
C32 S3 C29 C30B 8(5) . . . . ?
C32 S3 C29 C30 2.6(7) . . . . ?
C32 C31 C33B C34 2(2) . . . . ?
C32 C31 S4B C34 -1.3(5) . . . . ?
C32 C31 S3B C29 1.2(3) . . . . ?
C32 C31 S3B C30 0(2) . . . . ?
C32 C31 C30 C29 2.0(12) . . . . ?
C32 C31 C30 S3B 179.7(18) . . . . ?
C28 S2 C25 C26 -0.26(19) . . . . ?
C28 S2 C25 C24 -179.2(3) . . . . ?
C28 C27 C26 S1 -178.7(2) . . . . ?
C28 C27 C26 C25 1.6(3) . . . . ?
C33B C31 C32 S3 176.8(14) . . . . ?
C33B C31 C32 C30B 177.8(16) . . . . ?
C33B C31 C32 C33 -3.8(17) . . . . ?
C33B C31 S4B C34 14(11) . . . . ?
C33B C31 C30 C29 -172(3) . . . . ?
C33B C34 S4B C31 -21(16) . . . . ?
C33B C34 C33 C32 -3(2) . . . . ?
S4B C31 C32 S3 179.2(4) . . . . ?
S4B C31 C32 C30B -179.8(8) . . . . ?
S4B C31 C32 C33 -1.4(9) . . . . ?
S4B C31 C33B C34 -163(13) . . . . ?
S4B C31 C30 C29 -176.5(6) . . . . ?
S4B C34 C33B C31 157(18) . . . . ?
S4B C34 C33 C32 -5.3(16) . . . . ?
S4 C32 C30B C29 173.3(5) . . . . ?
S4 C32 C33 C34 -158(6) . . . . ?
S4 C34 C33 C32 155(7) . . . . ?
S3B C31 C32 S4 -176.3(3) . . . . ?
S3B C31 C32 C30B 1.4(8) . . . . ?
S3B C31 C32 C33 179.8(9) . . . . ?
S3B C31 C30 C29 -178(3) . . . . ?
S3B C29 C30B C32 4.8(13) . . . . ?
S3B C29 C30 C31 176(5) . . . . ?
C30B C29 S3B C31 -3.4(8) . . . . ?
C30B C29 S3B C30 0(4) . . . . ?
C30B C29 C30 C31 -4.1(13) . . . . ?
C30B C29 C30 S3B 180(4) . . . . ?
C30B C32 S4 C34 -178.9(10) . . . . ?
C30B C32 C33 C34 -178.5(13) . . . . ?
C30 C31 C32 S3 0.2(6) . . . . ?
C30 C31 C32 S4 -176.4(6) . . . . ?
C30 C31 C32 C30B 1.3(10) . . . . ?
C30 C31 C32 C33 179.7(10) . . . . ?
C30 C31 C33B C34 175.6(12) . . . . ?
C30 C31 S4B C34 177.0(9) . . . . ?
C30 C31 S3B C29 1.5(19) . . . . ?
C30 C29 S3B C31 -3(4) . . . . ?
C30 C29 C30B C32 4.7(13) . . . . ?
C33 C32 S4 C34 17(5) . . . . ?
C33 C32 C30B C29 178.9(15) . . . . ?
C33 C34 C33B C31 0(2) . . . . ?
C33 C34 S4B C31 3.8(10) . . . . ?
C33 C34 S4 C32 -21(6) . . . . ?

loop_
_smtbx_masks_void_nr
_smtbx_masks_void_average_x
_smtbx_masks_void_average_y
_smtbx_masks_void_average_z
_smtbx_masks_void_volume
_smtbx_masks_void_count_electrons
_smtbx_masks_void_content
1 0.000 0.500 0.000 177.8 60.4 ?
